data_4088142
loop_
_publ_author_name
'Lyubov, Dmitry M.'
'Cherkasov, Anton V.'
'Fukin, Georgy K.'
'Trifonov, Alexander A.'

_publ_section_title
;
 Selective Intermolecular C--H Bond Activation: A Straightforward
 Synthetic Approach to Heteroalkyl Yttrium Complexes Containing a
 Bis(pyrazolyl)methyl Ligand
;
_journal_issue 2
_journal_name_full Organometallics
_journal_page_first 126
_journal_paper_doi 10.1021/acs.organomet.5b00883
_journal_volume 35
_journal_year 2016
_chemical_formula_moiety 'C29 H49 N4 O Si Y'
_chemical_formula_sum 'C29 H49 N4 O Si Y'
_chemical_formula_weight 586.72
_space_group_crystal_system triclinic
_space_group_IT_number 2
_space_group_name_Hall '-P 1'
_space_group_name_H-M_alt 'P -1'
_atom_sites_solution_hydrogens geom
_atom_sites_solution_primary direct
_atom_sites_solution_secondary difmap
_audit_creation_method SHELXL-2014/7
_cell_angle_alpha 94.6727(10)
_cell_angle_beta 90.5018(9)
_cell_angle_gamma 115.7963(12)
_cell_formula_units_Z 4
_cell_length_a 10.18763(12)
_cell_length_b 10.88684(13)
_cell_length_c 31.6483(3)
_cell_measurement_reflns_used 16946
_cell_measurement_temperature 100(2)
_cell_measurement_theta_max 32.4190
_cell_measurement_theta_min 3.4660
_cell_volume 3146.02(7)
_computing_cell_refinement 'CrysAlisPro, Agilent Technologies'
_computing_data_collection 'CrysAlisPro, Agilent Technologies'
_computing_data_reduction 'CrysAlisPro, Agilent Technologies'
_computing_molecular_graphics 'Bruker SHELXTL'
_computing_publication_material 'Bruker SHELXTL'
_computing_structure_refinement 'SHELXL-2014/7 (Sheldrick, 2014)'
_computing_structure_solution 'SHELXS-97 (Sheldrick, 2008)'
_diffrn_ambient_temperature 100(2)
_diffrn_measured_fraction_theta_full 0.998
_diffrn_measured_fraction_theta_max 0.998
_diffrn_measurement_device_type 'Xcalibur, EOS (CCD)'
_diffrn_measurement_method '\w scans'
_diffrn_radiation_source 'fine-focus sealed tube'
_diffrn_radiation_type MoK\a
_diffrn_radiation_wavelength 0.71073
_diffrn_reflns_av_R_equivalents 0.0334
_diffrn_reflns_av_unetI/netI 0.0316
_diffrn_reflns_Laue_measured_fraction_full 0.998
_diffrn_reflns_Laue_measured_fraction_max 0.998
_diffrn_reflns_limit_h_max 13
_diffrn_reflns_limit_h_min -13
_diffrn_reflns_limit_k_max 13
_diffrn_reflns_limit_k_min -13
_diffrn_reflns_limit_l_max 40
_diffrn_reflns_limit_l_min -40
_diffrn_reflns_number 52840
_diffrn_reflns_point_group_measured_fraction_full 0.998
_diffrn_reflns_point_group_measured_fraction_max 0.998
_diffrn_reflns_theta_full 25.242
_diffrn_reflns_theta_max 26.999
_diffrn_reflns_theta_min 3.022
_exptl_absorpt_coefficient_mu 1.918
_exptl_absorpt_correction_T_max 0.5969
_exptl_absorpt_correction_T_min 0.3924
_exptl_absorpt_correction_type multi-scan
_exptl_absorpt_process_details
;
SCALE3 ABSPACK, CrysAlisPro, Agilent Technologies (2012) 
;
_exptl_crystal_colour yellow
_exptl_crystal_density_diffrn 1.239
_exptl_crystal_description prism
_exptl_crystal_F_000 1248
_exptl_crystal_size_max 0.600
_exptl_crystal_size_mid 0.400
_exptl_crystal_size_min 0.300
_refine_diff_density_max 0.978
_refine_diff_density_min -1.602
_refine_diff_density_rms 0.066
_refine_ls_extinction_method none
_refine_ls_goodness_of_fit_ref 1.022
_refine_ls_hydrogen_treatment constr
_refine_ls_matrix_type full
_refine_ls_number_parameters 704
_refine_ls_number_reflns 13708
_refine_ls_number_restraints 44
_refine_ls_restrained_S_all 1.056
_refine_ls_R_factor_all 0.0511
_refine_ls_R_factor_gt 0.0410
_refine_ls_shift/su_max 0.002
_refine_ls_shift/su_mean 0.000
_refine_ls_structure_factor_coef Fsqd
_refine_ls_weighting_details 'w=1/[\s^2^(Fo^2^)+(0.0322P)^2^+4.6084P] where P=(Fo^2^+2Fc^2^)/3'
_refine_ls_weighting_scheme calc
_refine_ls_wR_factor_gt 0.0871
_refine_ls_wR_factor_ref 0.0906
_reflns_Friedel_coverage 0.000
_reflns_number_gt 11844
_reflns_number_total 13708
_reflns_threshold_expression 'I > 2\s(I)'
_cod_data_source_file om5b00883_si_002.cif
_cod_data_source_block ycppz
_cod_database_code 4088142
_shelx_shelxl_version_number 2014/7
_shelx_space_group_comment
;
The symmetry employed for this shelxl refinement is uniquely defined
by the following loop, which should always be used as a source of
symmetry information in preference to the above space-group names.
They are only intended as comments.
;
_shelx_estimated_absorpt_t_min 0.392
_shelx_estimated_absorpt_t_max 0.597

loop_
_space_group_symop_operation_xyz
'x, y, z'
'-x, -y, -z'

loop_
_atom_site_label
_atom_site_type_symbol
_atom_site_fract_x
_atom_site_fract_y
_atom_site_fract_z
_atom_site_U_iso_or_equiv
_atom_site_adp_type
_atom_site_occupancy
_atom_site_site_symmetry_order
_atom_site_calc_flag
_atom_site_refinement_flags_posn
_atom_site_refinement_flags_adp
_atom_site_refinement_flags_occupancy
_atom_site_disorder_assembly
_atom_site_disorder_group
Y1A Y 0.29982(2) 0.63992(2) 0.37211(2) 0.01484(4) Uani 1 1 d . . . . .
Si1A Si -0.03071(6) 0.30817(6) 0.32201(2) 0.02539(13) Uani 1 1 d . . . . .
N1A N 0.10534(16) 0.72080(16) 0.39363(5) 0.0211(4) Uani 1 1 d . . . . .
N2A N 0.18495(16) 0.80710(16) 0.42789(5) 0.0194(3) Uani 1 1 d . . . . .
N3A N 0.27613(16) 0.67833(16) 0.46526(5) 0.0195(3) Uani 1 1 d . . . . .
N4A N 0.21858(16) 0.55143(16) 0.44286(5) 0.0202(4) Uani 1 1 d . . . . .
C1A C -0.0100(2) 0.7470(2) 0.38796(7) 0.0276(5) Uani 1 1 d . . . . .
C2A C -0.0029(2) 0.8505(2) 0.41843(7) 0.0318(5) Uani 1 1 d . . . . .
H2AA H -0.0711 0.8882 0.4213 0.038 Uiso 1 1 calc R U . . .
C3A C 0.1222(2) 0.8873(2) 0.44354(7) 0.0250(4) Uani 1 1 d . . . . .
C4A C -0.1213(2) 0.6736(3) 0.35239(8) 0.0390(6) Uani 1 1 d . . . . .
H4AA H -0.0965 0.6060 0.3365 0.058 Uiso 1 1 calc R U . . .
H4AB H -0.1226 0.7398 0.3334 0.058 Uiso 1 1 calc R U . . .
H4AC H -0.2178 0.6268 0.3639 0.058 Uiso 1 1 calc R U . . .
C5A C 0.1893(2) 0.9943(2) 0.47987(8) 0.0352(5) Uani 1 1 d . . . . .
H5AA H 0.2052 0.9521 0.5044 0.053 Uiso 1 1 calc R U . . .
H5AB H 0.1239 1.0364 0.4872 0.053 Uiso 1 1 calc R U . . .
H5AC H 0.2830 1.0646 0.4719 0.053 Uiso 1 1 calc R U . . .
C6A C 0.31630(18) 0.79206(18) 0.43894(6) 0.0180(4) Uani 1 1 d . . . . .
H6AA H 0.4093 0.8765 0.4463 0.022 Uiso 1 1 calc R U . . .
C7A C 0.2755(2) 0.6686(2) 0.50774(6) 0.0239(4) Uani 1 1 d . . . . .
C8A C 0.2130(2) 0.5308(2) 0.51309(7) 0.0284(5) Uani 1 1 d . . . . .
H8AA H 0.1969 0.4909 0.5393 0.034 Uiso 1 1 calc R U . . .
C9A C 0.1776(2) 0.4611(2) 0.47236(7) 0.0261(5) Uani 1 1 d . . . . .
C10A C 0.3408(3) 0.7919(2) 0.53908(7) 0.0328(5) Uani 1 1 d . . . . .
H10A H 0.4247 0.8637 0.5270 0.049 Uiso 1 1 calc R U . . .
H10B H 0.3729 0.7676 0.5651 0.049 Uiso 1 1 calc R U . . .
H10C H 0.2676 0.8255 0.5458 0.049 Uiso 1 1 calc R U . . .
C11A C 0.1051(3) 0.3101(2) 0.46021(8) 0.0374(6) Uani 1 1 d . . . . .
H11A H 0.0903 0.2926 0.4293 0.056 Uiso 1 1 calc R U . . .
H11B H 0.0105 0.2696 0.4732 0.056 Uiso 1 1 calc R U . . .
H11C H 0.1669 0.2690 0.4701 0.056 Uiso 1 1 calc R U . . .
C12A C 0.1207(2) 0.47709(19) 0.31779(6) 0.0220(4) Uani 1 1 d . . . . .
H12A H 0.0751 0.5304 0.3052 0.026 Uiso 1 1 calc R U . . .
H12B H 0.1805 0.4611 0.2955 0.026 Uiso 1 1 calc R U . . .
C13A C 0.0371(3) 0.1763(2) 0.33173(8) 0.0376(6) Uani 1 1 d . . . . .
H13A H 0.0899 0.2001 0.3595 0.056 Uiso 1 1 calc R U . . .
H13B H 0.1027 0.1745 0.3095 0.056 Uiso 1 1 calc R U . . .
H13C H -0.0461 0.0858 0.3313 0.056 Uiso 1 1 calc R U . . .
C14A C -0.1494(3) 0.3142(2) 0.36649(8) 0.0380(6) Uani 1 1 d . . . . .
H14A H -0.0881 0.3614 0.3922 0.057 Uiso 1 1 calc R U . . .
H14B H -0.2170 0.2207 0.3718 0.057 Uiso 1 1 calc R U . . .
H14C H -0.2050 0.3638 0.3586 0.057 Uiso 1 1 calc R U . . .
C15A C -0.1609(3) 0.2341(3) 0.27380(8) 0.0429(7) Uani 1 1 d . . . . .
H15A H -0.2105 0.2920 0.2695 0.064 Uiso 1 1 calc R U . . .
H15B H -0.2334 0.1413 0.2781 0.064 Uiso 1 1 calc R U . . .
H15C H -0.1063 0.2307 0.2487 0.064 Uiso 1 1 calc R U . . .
C16A C 0.48632(19) 0.52632(19) 0.37989(6) 0.0210(4) Uani 1 1 d . . . . .
C17A C 0.48862(19) 0.55252(19) 0.33680(6) 0.0217(4) Uani 1 1 d . . . . .
C18A C 0.55328(19) 0.69660(19) 0.33537(6) 0.0216(4) Uani 1 1 d . . . . .
C19A C 0.58997(18) 0.75887(18) 0.37760(6) 0.0196(4) Uani 1 1 d . . . . .
C20A C 0.54941(18) 0.65343(18) 0.40524(6) 0.0195(4) Uani 1 1 d . . . . .
C21A C 0.4410(2) 0.3867(2) 0.39561(8) 0.0333(5) Uani 1 1 d . . . . .
H21A H 0.5188 0.3578 0.3911 0.050 Uiso 1 1 calc R U . . .
H21B H 0.3514 0.3204 0.3800 0.050 Uiso 1 1 calc R U . . .
H21C H 0.4236 0.3916 0.4260 0.050 Uiso 1 1 calc R U . . .
C22A C 0.4496(2) 0.4473(2) 0.29914(7) 0.0326(5) Uani 1 1 d . . . . .
H22A H 0.5309 0.4235 0.2942 0.049 Uiso 1 1 calc R U . . .
H22B H 0.4302 0.4849 0.2740 0.049 Uiso 1 1 calc R U . . .
H22C H 0.3623 0.3650 0.3047 0.049 Uiso 1 1 calc R U . . .
C23A C 0.5949(2) 0.7718(2) 0.29616(7) 0.0332(5) Uani 1 1 d . . . . .
H23A H 0.6909 0.7808 0.2879 0.050 Uiso 1 1 calc R U . . .
H23B H 0.5986 0.8630 0.3020 0.050 Uiso 1 1 calc R U . . .
H23C H 0.5222 0.7204 0.2730 0.050 Uiso 1 1 calc R U . . .
C24A C 0.6663(2) 0.9110(2) 0.39015(8) 0.0291(5) Uani 1 1 d . . . . .
H24A H 0.7699 0.9457 0.3842 0.044 Uiso 1 1 calc R U . . .
H24B H 0.6569 0.9290 0.4205 0.044 Uiso 1 1 calc R U . . .
H24C H 0.6219 0.9573 0.3739 0.044 Uiso 1 1 calc R U . . .
C25A C 0.5817(2) 0.6737(2) 0.45255(7) 0.0290(5) Uani 1 1 d . . . . .
H25A H 0.6789 0.6796 0.4585 0.043 Uiso 1 1 calc R U . . .
H25B H 0.5085 0.5961 0.4658 0.043 Uiso 1 1 calc R U . . .
H25C H 0.5786 0.7586 0.4641 0.043 Uiso 1 1 calc R U . . .
Y1B Y 0.21623(2) -0.11296(2) 0.10424(2) 0.01992(4) Uani 1 1 d . . . . .
Si1B Si 0.55542(10) 0.23860(7) 0.13554(3) 0.0645(3) Uani 1 1 d D . . . .
N1B N 0.34788(18) -0.18573(19) 0.16097(5) 0.0281(4) Uani 1 1 d . . . . .
N2B N 0.22602(19) -0.30137(16) 0.16766(5) 0.0262(4) Uani 1 1 d . . . . .
N3B N 0.05057(17) -0.21578(16) 0.18063(5) 0.0225(4) Uani 1 1 d . . . . .
N4B N 0.11580(17) -0.08030(15) 0.17332(5) 0.0221(4) Uani 1 1 d . . . . .
C1B C 0.4610(3) -0.2067(3) 0.17477(7) 0.0504(6) Uani 1 1 d . . . . .
C2B C 0.4108(3) -0.3363(3) 0.18876(8) 0.0649(6) Uani 1 1 d . . . . .
H2BA H 0.4688 -0.3765 0.1995 0.078 Uiso 1 1 calc R U . . .
C3B C 0.2615(3) -0.3954(2) 0.18411(7) 0.0487(6) Uani 1 1 d . . . . .
C4B C 0.6145(3) -0.0956(4) 0.17494(11) 0.0809(11) Uani 1 1 d . U . . .
H4BA H 0.6296 -0.0539 0.1480 0.121 Uiso 1 1 calc R U . . .
H4BB H 0.6835 -0.1351 0.1784 0.121 Uiso 1 1 calc R U . . .
H4BC H 0.6304 -0.0256 0.1985 0.121 Uiso 1 1 calc R U . . .
C5B C 0.1475(5) -0.5337(3) 0.19258(10) 0.0839(12) Uani 1 1 d . . . . .
H5BA H 0.1942 -0.5847 0.2053 0.126 Uiso 1 1 calc R U . . .
H5BB H 0.0955 -0.5839 0.1658 0.126 Uiso 1 1 calc R U . . .
H5BC H 0.0782 -0.5232 0.2121 0.126 Uiso 1 1 calc R U . . .
C6B C 0.0906(2) -0.30382(19) 0.15151(7) 0.0246(5) Uani 1 1 d . . . . .
H6BA H 0.0119 -0.3927 0.1387 0.030 Uiso 1 1 calc R U . . .
C7B C -0.0361(2) -0.2363(2) 0.21425(7) 0.0303(5) Uani 1 1 d . . . . .
C8B C -0.0250(2) -0.1091(2) 0.22919(7) 0.0315(5) Uani 1 1 d . . . . .
H8BA H -0.0730 -0.0894 0.2525 0.038 Uiso 1 1 calc R U . . .
C9B C 0.0707(2) -0.0154(2) 0.20323(7) 0.0275(5) Uani 1 1 d . . . . .
C1SB C 0.4434(3) -0.2114(2) 0.04668(11) 0.0508(8) Uani 1 1 d . . . . .
H1SC H 0.5261 -0.1683 0.0680 0.061 Uiso 1 1 calc R U . . .
H1SD H 0.4492 -0.1427 0.0272 0.061 Uiso 1 1 calc R U . . .
C2SB C 0.4463(3) -0.3340(3) 0.02266(14) 0.0831(12) Uani 1 1 d . . . . .
H2SC H 0.4028 -0.3482 -0.0065 0.100 Uiso 1 1 calc R U . . .
H2SD H 0.5476 -0.3235 0.0209 0.100 Uiso 1 1 calc R U . . .
C3SB C 0.3597(4) -0.4477(3) 0.04703(16) 0.0944(14) Uani 1 1 d . U . . .
H3SC H 0.4235 -0.4651 0.0671 0.113 Uiso 1 1 calc R U . . .
H3SD H 0.3052 -0.5322 0.0279 0.113 Uiso 1 1 calc R U . . .
C4SB C 0.2590(3) -0.4075(2) 0.07003(8) 0.0428(6) Uani 1 1 d . . . . .
H4SC H 0.1586 -0.4603 0.0574 0.051 Uiso 1 1 calc R U . . .
H4SD H 0.2594 -0.4260 0.1001 0.051 Uiso 1 1 calc R U . . .
C10B C -0.1226(3) -0.3754(3) 0.22876(8) 0.0484(8) Uani 1 1 d . . . . .
H10D H -0.1896 -0.4358 0.2055 0.073 Uiso 1 1 calc R U . . .
H10E H -0.1787 -0.3680 0.2530 0.073 Uiso 1 1 calc R U . . .
H10F H -0.0563 -0.4135 0.2372 0.073 Uiso 1 1 calc R U . . .
C11B C 0.1239(3) 0.1371(2) 0.20530(8) 0.0439(6) Uani 1 1 d . . . . .
H11D H 0.1842 0.1724 0.1811 0.066 Uiso 1 1 calc R U . . .
H11E H 0.1822 0.1799 0.2318 0.066 Uiso 1 1 calc R U . . .
H11F H 0.0401 0.1587 0.2043 0.066 Uiso 1 1 calc R U . . .
C12B C 0.4553(3) 0.0814(2) 0.10062(7) 0.0339(6) Uani 1 1 d . . . . .
H12C H 0.5236 0.0389 0.0980 0.041 Uiso 1 1 calc R U . . .
H12D H 0.4511 0.1141 0.0726 0.041 Uiso 1 1 calc R U . . .
C13B C 0.5189(2) 0.38691(12) 0.12572(13) 0.0797(12) Uani 0.608(5) 1 d D U P A 1
H13D H 0.5552 0.4185 0.0982 0.120 Uiso 0.608(5) 1 calc R U P A 1
H13E H 0.5686 0.4614 0.1482 0.120 Uiso 0.608(5) 1 calc R U P A 1
H13F H 0.4135 0.3591 0.1257 0.120 Uiso 0.608(5) 1 calc R U P A 1
C14B C 0.5325(5) 0.2049(4) 0.19295(4) 0.0595(14) Uani 0.608(5) 1 d D . P A 1
H14D H 0.5680 0.1372 0.1988 0.089 Uiso 0.608(5) 1 calc R U P A 1
H14E H 0.4290 0.1695 0.1991 0.089 Uiso 0.608(5) 1 calc R U P A 1
H14F H 0.5886 0.2904 0.2109 0.089 Uiso 0.608(5) 1 calc R U P A 1
C15B C 0.76205(12) 0.2969(4) 0.13600(14) 0.0527(11) Uani 0.608(5) 1 d D U P A 1
H15D H 0.7845 0.2241 0.1452 0.079 Uiso 0.608(5) 1 calc R U P A 1
H15E H 0.8111 0.3798 0.1556 0.079 Uiso 0.608(5) 1 calc R U P A 1
H15F H 0.7962 0.3168 0.1074 0.079 Uiso 0.608(5) 1 calc R U P A 1
C13' C 0.48246(18) 0.35918(13) 0.12047(12) 0.0797(12) Uani 0.392(5) 1 d D U P A 2
H13G H 0.3804 0.3254 0.1281 0.120 Uiso 0.392(5) 1 calc R U P A 2
H13H H 0.4883 0.3660 0.0898 0.120 Uiso 0.392(5) 1 calc R U P A 2
H13I H 0.5402 0.4498 0.1356 0.120 Uiso 0.392(5) 1 calc R U P A 2
C14' C 0.5106(5) 0.2301(9) 0.19302(4) 0.0595(14) Uani 0.392(5) 1 d D . P A 2
H14G H 0.5886 0.2231 0.2095 0.089 Uiso 0.392(5) 1 calc R U P A 2
H14H H 0.4181 0.1496 0.1960 0.089 Uiso 0.392(5) 1 calc R U P A 2
H14I H 0.5018 0.3132 0.2036 0.089 Uiso 0.392(5) 1 calc R U P A 2
C15' C 0.75331(15) 0.3355(6) 0.12017(11) 0.0527(11) Uani 0.392(5) 1 d D U P A 2
H15G H 0.7933 0.4306 0.1329 0.079 Uiso 0.392(5) 1 calc R U P A 2
H15H H 0.7565 0.3343 0.0892 0.079 Uiso 0.392(5) 1 calc R U P A 2
H15I H 0.8114 0.2914 0.1306 0.079 Uiso 0.392(5) 1 calc R U P A 2
C16B C -0.0280(2) -0.24922(16) 0.05146(6) 0.0268(7) Uani 0.5450(15) 1 d DG . P B 1
C17B C -0.0658(3) -0.1668(2) 0.08136(7) 0.0271(8) Uani 0.5450(15) 1 d DG . P B 1
C18B C 0.0208(3) -0.02741(19) 0.07470(9) 0.0269(5) Uani 0.5450(15) 1 d DG . P B 1
C19B C 0.1120(3) -0.02363(18) 0.04069(8) 0.0295(8) Uani 0.5450(15) 1 d DG . P B 1
C20B C 0.0819(3) -0.1607(2) 0.02633(7) 0.0261(7) Uani 0.5450(15) 1 d DG . P B 1
C21B C -0.1022(5) -0.4035(4) 0.04621(16) 0.0490(10) Uani 0.5450(15) 1 d D . P B 1
H21D H -0.2057 -0.4352 0.0382 0.074 Uiso 0.5450(15) 1 calc R U P B 1
H21E H -0.0929 -0.4388 0.0730 0.074 Uiso 0.5450(15) 1 calc R U P B 1
H21F H -0.0561 -0.4369 0.0240 0.074 Uiso 0.5450(15) 1 calc R U P B 1
C22B C -0.1861(4) -0.2246(5) 0.11158(14) 0.0484(10) Uani 0.5450(15) 1 d D . P B 1
H22D H -0.2768 -0.2296 0.0990 0.073 Uiso 0.5450(15) 1 calc R U P B 1
H22E H -0.1599 -0.1651 0.1383 0.073 Uiso 0.5450(15) 1 calc R U P B 1
H22F H -0.2002 -0.3166 0.1172 0.073 Uiso 0.5450(15) 1 calc R U P B 1
C23B C 0.0061(5) 0.0929(4) 0.09699(15) 0.0519(10) Uani 0.5450(15) 1 d D . P B 1
H23D H -0.0523 0.1211 0.0788 0.078 Uiso 0.5450(15) 1 calc R U P B 1
H23E H 0.1032 0.1692 0.1030 0.078 Uiso 0.5450(15) 1 calc R U P B 1
H23F H -0.0421 0.0669 0.1237 0.078 Uiso 0.5450(15) 1 calc R U P B 1
C24B C 0.2097(5) 0.1012(4) 0.02020(15) 0.0481(10) Uani 0.5450(15) 1 d D . P B 1
H24D H 0.1529 0.1204 -0.0012 0.072 Uiso 0.5450(15) 1 calc R U P B 1
H24E H 0.2879 0.0855 0.0066 0.072 Uiso 0.5450(15) 1 calc R U P B 1
H24F H 0.2525 0.1796 0.0418 0.072 Uiso 0.5450(15) 1 calc R U P B 1
C25B C 0.1433(5) -0.2065(5) -0.01148(11) 0.0487(10) Uani 0.5450(15) 1 d D . P B 1
H25D H 0.0828 -0.2172 -0.0370 0.073 Uiso 0.5450(15) 1 calc R U P B 1
H25E H 0.1439 -0.2944 -0.0072 0.073 Uiso 0.5450(15) 1 calc R U P B 1
H25F H 0.2433 -0.1378 -0.0149 0.073 Uiso 0.5450(15) 1 calc R U P B 1
C16' C 0.0560(2) -0.19689(19) 0.03275(7) 0.0268(7) Uani 0.4550(15) 1 d DG . P B 2
C17' C -0.0373(3) -0.1914(3) 0.06516(9) 0.0271(8) Uani 0.4550(15) 1 d DG . P B 2
C18' C 0.0058(4) -0.0516(3) 0.07936(10) 0.0269(5) Uani 0.4550(15) 1 d DG . P B 2
C19' C 0.1258(4) 0.02941(19) 0.05573(10) 0.0295(8) Uani 0.4550(15) 1 d DG . P B 2
C20' C 0.1568(3) -0.0604(2) 0.02692(8) 0.0261(7) Uani 0.4550(15) 1 d DG . P B 2
C21' C 0.0377(6) -0.3237(4) 0.00558(17) 0.0490(10) Uani 0.4550(15) 1 d D . P B 2
H21G H -0.0259 -0.3368 -0.0194 0.074 Uiso 0.4550(15) 1 calc R U P B 2
H21H H -0.0061 -0.4034 0.0220 0.074 Uiso 0.4550(15) 1 calc R U P B 2
H21I H 0.1333 -0.3137 -0.0035 0.074 Uiso 0.4550(15) 1 calc R U P B 2
C22' C -0.1710(5) -0.3058(5) 0.07950(18) 0.0484(10) Uani 0.4550(15) 1 d D . P B 2
H22G H -0.2561 -0.3178 0.0619 0.073 Uiso 0.4550(15) 1 calc R U P B 2
H22H H -0.1852 -0.2838 0.1092 0.073 Uiso 0.4550(15) 1 calc R U P B 2
H22I H -0.1591 -0.3907 0.0767 0.073 Uiso 0.4550(15) 1 calc R U P B 2
C23' C -0.0751(5) 0.0061(5) 0.10788(16) 0.0519(10) Uani 0.4550(15) 1 d D . P B 2
H23G H -0.1546 0.0105 0.0914 0.078 Uiso 0.4550(15) 1 calc R U P B 2
H23H H -0.0079 0.0984 0.1200 0.078 Uiso 0.4550(15) 1 calc R U P B 2
H23I H -0.1157 -0.0530 0.1308 0.078 Uiso 0.4550(15) 1 calc R U P B 2
C24' C 0.2019(6) 0.1823(4) 0.0548(2) 0.0481(10) Uani 0.4550(15) 1 d D . P B 2
H24G H 0.1656 0.2082 0.0299 0.072 Uiso 0.4550(15) 1 calc R U P B 2
H24H H 0.3073 0.2118 0.0533 0.072 Uiso 0.4550(15) 1 calc R U P B 2
H24I H 0.1826 0.2265 0.0807 0.072 Uiso 0.4550(15) 1 calc R U P B 2
C25' C 0.2667(5) -0.0176(7) -0.00680(13) 0.0487(10) Uani 0.4550(15) 1 d D . P B 2
H25G H 0.2415 0.0349 -0.0264 0.073 Uiso 0.4550(15) 1 calc R U P B 2
H25H H 0.2662 -0.0992 -0.0225 0.073 Uiso 0.4550(15) 1 calc R U P B 2
H25I H 0.3641 0.0394 0.0065 0.073 Uiso 0.4550(15) 1 calc R U P B 2
O1SA O 0.33099(13) 0.82902(13) 0.33094(4) 0.0202(3) Uani 1 1 d . . . . .
C1SA C 0.3465(2) 0.9638(2) 0.34677(7) 0.0289(5) Uani 1 1 d . . . . .
H1SA H 0.4232 1.0046 0.3699 0.035 Uiso 1 1 calc R U . . .
H1SB H 0.2534 0.9579 0.3577 0.035 Uiso 1 1 calc R U . . .
C2SA C 0.3884(3) 1.0489(2) 0.30963(9) 0.0495(7) Uani 1 1 d . . . . .
H2SA H 0.4934 1.1138 0.3122 0.059 Uiso 1 1 calc R U . . .
H2SB H 0.3306 1.1018 0.3080 0.059 Uiso 1 1 calc R U . . .
C3SA C 0.3556(2) 0.9471(2) 0.27040(7) 0.0323(5) Uani 1 1 d . . . . .
H3SA H 0.2944 0.9621 0.2489 0.039 Uiso 1 1 calc R U . . .
H3SB H 0.4469 0.9548 0.2576 0.039 Uiso 1 1 calc R U . . .
C4SA C 0.2739(2) 0.8083(2) 0.28749(6) 0.0264(5) Uani 1 1 d . . . . .
H4SA H 0.1675 0.7804 0.2865 0.032 Uiso 1 1 calc R U . . .
H4SB H 0.2930 0.7372 0.2709 0.032 Uiso 1 1 calc R U . . .
O1SB O 0.30647(16) -0.26236(14) 0.06708(5) 0.0292(3) Uani 1 1 d . . . . .

loop_
_atom_site_aniso_label
_atom_site_aniso_U_11
_atom_site_aniso_U_22
_atom_site_aniso_U_33
_atom_site_aniso_U_23
_atom_site_aniso_U_13
_atom_site_aniso_U_12
Y1A 0.01288(6) 0.01758(7) 0.01613(8) 0.00424(6) 0.00136(6) 0.00811(5)
Si1A 0.0228(2) 0.0243(3) 0.0210(3) 0.0004(2) 0.0017(2) 0.0031(2)
N1A 0.0178(6) 0.0307(8) 0.0179(7) 0.0046(6) 0.0017(6) 0.0132(5)
N2A 0.0186(6) 0.0243(7) 0.0195(7) 0.0055(6) 0.0037(6) 0.0125(5)
N3A 0.0202(6) 0.0236(7) 0.0184(7) 0.0040(6) 0.0020(6) 0.0126(5)
N4A 0.0193(7) 0.0213(7) 0.0202(8) 0.0055(6) 0.0008(6) 0.0085(5)
C1A 0.0215(8) 0.0414(10) 0.0279(10) 0.0092(8) 0.0047(7) 0.0202(7)
C2A 0.0299(8) 0.0479(10) 0.0318(11) 0.0062(9) 0.0051(8) 0.0298(7)
C3A 0.0277(8) 0.0290(9) 0.0268(10) 0.0070(8) 0.0078(7) 0.0195(6)
C4A 0.0271(9) 0.0652(13) 0.0329(12) -0.0035(11) -0.0038(9) 0.0294(8)
C5A 0.0414(10) 0.0355(10) 0.0380(12) -0.0037(9) -0.0001(9) 0.0266(7)
C6A 0.0141(7) 0.0207(8) 0.0205(9) 0.0064(7) 0.0025(6) 0.0080(6)
C7A 0.0262(8) 0.0344(9) 0.0184(9) 0.0062(7) 0.0048(7) 0.0194(6)
C8A 0.0347(9) 0.0359(10) 0.0210(9) 0.0130(8) 0.0068(8) 0.0195(7)
C9A 0.0254(9) 0.0280(9) 0.0267(10) 0.0111(8) 0.0031(8) 0.0118(7)
C10A 0.0450(11) 0.0379(10) 0.0191(10) 0.0030(8) 0.0018(9) 0.0215(8)
C11A 0.0440(12) 0.0254(10) 0.0376(12) 0.0136(9) 0.0019(10) 0.0088(9)
C12A 0.0188(8) 0.0252(9) 0.0213(9) 0.0029(7) 0.0009(7) 0.0088(6)
C13A 0.0459(12) 0.0259(10) 0.0356(12) 0.0046(9) 0.0066(10) 0.0105(9)
C14A 0.0346(11) 0.0337(12) 0.0341(12) 0.0045(10) 0.0132(9) 0.0037(9)
C15A 0.0325(12) 0.0436(13) 0.0355(13) -0.0044(11) -0.0049(10) 0.0024(10)
C16A 0.0181(7) 0.0230(8) 0.0275(10) 0.0044(7) 0.0010(7) 0.0138(6)
C17A 0.0161(7) 0.0267(8) 0.0269(10) 0.0013(8) 0.0019(7) 0.0137(6)
C18A 0.0148(7) 0.0296(9) 0.0257(9) 0.0049(8) 0.0038(7) 0.0141(6)
C19A 0.0109(7) 0.0220(8) 0.0280(10) 0.0038(7) 0.0022(7) 0.0089(6)
C20A 0.0156(7) 0.0248(8) 0.0226(9) 0.0014(7) -0.0005(7) 0.0131(6)
C21A 0.0361(10) 0.0263(9) 0.0448(13) 0.0091(9) 0.0026(9) 0.0195(7)
C22A 0.0298(9) 0.0399(10) 0.0320(11) -0.0068(9) 0.0001(8) 0.0205(7)
C23A 0.0262(9) 0.0488(11) 0.0337(11) 0.0170(9) 0.0135(8) 0.0223(7)
C24A 0.0173(8) 0.0232(9) 0.0455(12) 0.0034(9) 0.0008(8) 0.0077(7)
C25A 0.0249(8) 0.0430(10) 0.0259(10) 0.0003(9) -0.0047(8) 0.0219(7)
Y1B 0.02801(8) 0.01798(7) 0.01596(8) 0.00084(6) -0.00256(7) 0.01228(6)
Si1B 0.0725(5) 0.0240(3) 0.0552(4) -0.0148(3) 0.0407(4) -0.0150(3)
N1B 0.0250(7) 0.0442(9) 0.0199(8) 0.0050(7) 0.0005(6) 0.0192(6)
N2B 0.0437(8) 0.0256(7) 0.0185(8) 0.0033(6) 0.0034(7) 0.0236(6)
N3B 0.0207(7) 0.0178(7) 0.0249(8) -0.0021(6) 0.0031(6) 0.0053(5)
N4B 0.0262(7) 0.0185(7) 0.0242(8) -0.0002(6) -0.0014(6) 0.0128(5)
C1B 0.0468(10) 0.1084(17) 0.0192(11) -0.0049(11) -0.0038(9) 0.0576(9)
C2B 0.1126(13) 0.1154(13) 0.0237(12) -0.0080(11) -0.0108(11) 0.1055(8)
C3B 0.1118(16) 0.0484(10) 0.0161(10) 0.0004(8) 0.0008(11) 0.0635(8)
C4B 0.0378(12) 0.155(3) 0.0517(17) 0.0021(18) -0.0009(12) 0.0446(14)
C5B 0.195(3) 0.0360(11) 0.0368(15) 0.0093(11) 0.0011(18) 0.0643(13)
C6B 0.0289(9) 0.0154(8) 0.0262(10) -0.0024(7) 0.0037(8) 0.0074(7)
C7B 0.0213(9) 0.0336(11) 0.0273(10) -0.0055(9) 0.0030(8) 0.0053(8)
C8B 0.0269(9) 0.0403(11) 0.0288(11) -0.0077(9) 0.0011(8) 0.0181(7)
C9B 0.0347(9) 0.0304(9) 0.0237(10) -0.0053(8) -0.0050(8) 0.0214(7)
C1SB 0.0375(12) 0.0287(11) 0.086(2) -0.0030(13) 0.0074(13) 0.0152(9)
C2SB 0.0608(15) 0.0347(13) 0.149(3) -0.0063(17) 0.0560(17) 0.0182(11)
C3SB 0.087(2) 0.0393(14) 0.168(4) 0.0075(19) 0.042(2) 0.0375(12)
C4SB 0.0779(15) 0.0263(10) 0.0299(12) 0.0029(9) 0.0127(11) 0.0278(9)
C10B 0.0428(13) 0.0367(13) 0.0404(13) -0.0058(11) 0.0185(11) -0.0046(11)
C11B 0.0723(14) 0.0333(10) 0.0379(13) -0.0038(10) 0.0008(11) 0.0351(9)
C12B 0.0472(12) 0.0216(10) 0.0242(10) 0.0024(8) 0.0075(9) 0.0067(9)
C13B 0.103(2) 0.0349(16) 0.083(2) -0.0100(15) 0.0378(17) 0.0150(14)
C14B 0.0379(17) 0.063(2) 0.0470(16) -0.0290(15) 0.0154(13) -0.0009(17)
C15B 0.0574(16) 0.0298(17) 0.041(2) 0.0014(14) 0.0276(15) -0.0084(13)
C13' 0.103(2) 0.0349(16) 0.083(2) -0.0100(15) 0.0378(17) 0.0150(14)
C14' 0.0379(17) 0.063(2) 0.0470(16) -0.0290(15) 0.0154(13) -0.0009(17)
C15' 0.0574(16) 0.0298(17) 0.041(2) 0.0014(14) 0.0276(15) -0.0084(13)
C16B 0.0289(13) 0.0325(14) 0.0200(14) -0.0034(12) -0.0087(10) 0.0155(10)
C17B 0.0231(13) 0.0255(14) 0.031(2) -0.0002(12) -0.0100(12) 0.0096(10)
C18B 0.0288(9) 0.0347(11) 0.0237(11) 0.0013(9) -0.0060(8) 0.0203(7)
C19B 0.0355(12) 0.0292(16) 0.0249(17) 0.0056(11) -0.0119(12) 0.0149(11)
C20B 0.0302(13) 0.0348(14) 0.0168(13) 0.0008(12) -0.0068(11) 0.0178(10)
C21B 0.054(2) 0.0425(18) 0.044(2) -0.0162(16) -0.0246(16) 0.0186(15)
C22B 0.0241(15) 0.060(2) 0.050(2) 0.0138(17) -0.0079(15) 0.0064(15)
C23B 0.0550(18) 0.075(2) 0.043(2) -0.0074(18) -0.0152(16) 0.0473(13)
C24B 0.0510(19) 0.0346(16) 0.055(2) 0.0167(14) -0.0176(17) 0.0135(14)
C25B 0.0460(17) 0.085(2) 0.0198(15) 0.0086(16) -0.0003(13) 0.0326(16)
C16' 0.0289(13) 0.0325(14) 0.0200(14) -0.0034(12) -0.0087(10) 0.0155(10)
C17' 0.0231(13) 0.0255(14) 0.031(2) -0.0002(12) -0.0100(12) 0.0096(10)
C18' 0.0288(9) 0.0347(11) 0.0237(11) 0.0013(9) -0.0060(8) 0.0203(7)
C19' 0.0355(12) 0.0292(16) 0.0249(17) 0.0056(11) -0.0119(12) 0.0149(11)
C20' 0.0302(13) 0.0348(14) 0.0168(13) 0.0008(12) -0.0068(11) 0.0178(10)
C21' 0.054(2) 0.0425(18) 0.044(2) -0.0162(16) -0.0246(16) 0.0186(15)
C22' 0.0241(15) 0.060(2) 0.050(2) 0.0138(17) -0.0079(15) 0.0064(15)
C23' 0.0550(18) 0.075(2) 0.043(2) -0.0074(18) -0.0152(16) 0.0473(13)
C24' 0.0510(19) 0.0346(16) 0.055(2) 0.0167(14) -0.0176(17) 0.0135(14)
C25' 0.0460(17) 0.085(2) 0.0198(15) 0.0086(16) -0.0003(13) 0.0326(16)
O1SA 0.0242(6) 0.0222(6) 0.0188(6) 0.0052(5) 0.0022(5) 0.0140(4)
C1SA 0.0373(10) 0.0234(8) 0.0311(11) 0.0041(8) 0.0017(9) 0.0180(7)
C2SA 0.0756(16) 0.0308(11) 0.0480(14) 0.0169(10) 0.0251(12) 0.0261(10)
C3SA 0.0345(10) 0.0363(10) 0.0306(11) 0.0180(8) 0.0045(8) 0.0170(8)
C4SA 0.0280(9) 0.0300(9) 0.0210(9) 0.0083(8) -0.0020(8) 0.0115(7)
O1SB 0.0392(7) 0.0259(6) 0.0271(7) -0.0040(6) -0.0035(6) 0.0196(5)

loop_
_atom_type_symbol
_atom_type_description
_atom_type_scat_dispersion_real
_atom_type_scat_dispersion_imag
_atom_type_scat_source
C C 0.0033 0.0016 'International Tables Vol C Tables 4.2.6.8 and 6.1.1.4'
H H 0.0000 0.0000 'International Tables Vol C Tables 4.2.6.8 and 6.1.1.4'
Y Y -2.7962 3.5667 'International Tables Vol C Tables 4.2.6.8 and 6.1.1.4'
O O 0.0106 0.0060 'International Tables Vol C Tables 4.2.6.8 and 6.1.1.4'
N N 0.0061 0.0033 'International Tables Vol C Tables 4.2.6.8 and 6.1.1.4'
Si Si 0.0817 0.0704 'International Tables Vol C Tables 4.2.6.8 and 6.1.1.4'

loop_
_geom_angle_atom_site_label_1
_geom_angle_atom_site_label_2
_geom_angle_atom_site_label_3
_geom_angle
O1SA Y1A C12A 90.24(6)
O1SA Y1A N4A 141.50(5)
C12A Y1A N4A 107.14(6)
O1SA Y1A C6A 88.65(5)
C12A Y1A C6A 141.14(6)
N4A Y1A C6A 56.20(5)
O1SA Y1A N1A 72.26(5)
C12A Y1A N1A 87.67(6)
N4A Y1A N1A 74.38(5)
C6A Y1A N1A 55.17(5)
O1SA Y1A C19A 83.85(5)
C12A Y1A C19A 132.56(6)
N4A Y1A C19A 106.33(6)
C6A Y1A C19A 85.90(6)
N1A Y1A C19A 133.60(5)
O1SA Y1A C18A 76.69(5)
C12A Y1A C18A 102.13(6)
N4A Y1A C18A 129.59(6)
C6A Y1A C18A 115.32(6)
N1A Y1A C18A 147.46(6)
C19A Y1A C18A 30.79(6)
O1SA Y1A C20A 114.35(5)
C12A Y1A C20A 131.78(6)
N4A Y1A C20A 79.45(5)
C6A Y1A C20A 82.99(6)
N1A Y1A C20A 138.00(5)
C19A Y1A C20A 30.80(6)
C18A Y1A C20A 50.68(6)
O1SA Y1A C16A 126.96(5)
C12A Y1A C16A 101.46(6)
N4A Y1A C16A 83.81(6)
C6A Y1A C16A 110.03(6)
N1A Y1A C16A 158.05(6)
C19A Y1A C16A 50.55(6)
C18A Y1A C16A 50.31(6)
C20A Y1A C16A 30.53(5)
O1SA Y1A C17A 102.04(5)
C12A Y1A C17A 85.33(6)
N4A Y1A C17A 113.17(6)
C6A Y1A C17A 132.75(6)
N1A Y1A C17A 170.97(6)
C19A Y1A C17A 50.66(6)
C18A Y1A C17A 30.52(6)
C20A Y1A C17A 50.51(6)
C16A Y1A C17A 30.35(6)
O1SA Y1A N3A 117.72(4)
C12A Y1A N3A 129.94(5)
N4A Y1A N3A 27.39(5)
C6A Y1A N3A 29.39(5)
N1A Y1A N3A 65.85(5)
C19A Y1A N3A 93.30(5)
C18A Y1A N3A 123.34(5)
C20A Y1A N3A 75.77(5)
C16A Y1A N3A 93.47(5)
C17A Y1A N3A 123.15(5)
C12A Si1A C14A 111.09(10)
C12A Si1A C13A 111.56(10)
C14A Si1A C13A 108.30(12)
C12A Si1A C15A 115.37(10)
C14A Si1A C15A 104.39(11)
C13A Si1A C15A 105.61(12)
C1A N1A N2A 105.82(16)
C1A N1A Y1A 156.48(14)
N2A N1A Y1A 95.58(10)
C3A N2A N1A 111.52(15)
C3A N2A C6A 135.07(16)
N1A N2A C6A 113.42(15)
C7A N3A N4A 111.46(15)
C7A N3A C6A 134.19(16)
N4A N3A C6A 114.24(15)
C7A N3A Y1A 164.97(14)
N4A N3A Y1A 57.42(9)
C6A N3A Y1A 58.51(9)
C9A N4A N3A 105.40(16)
C9A N4A Y1A 157.30(14)
N3A N4A Y1A 95.19(10)
N1A C1A C2A 109.83(18)
N1A C1A C4A 121.3(2)
C2A C1A C4A 128.8(2)
C3A C2A C1A 106.75(19)
N2A C3A C2A 106.08(18)
N2A C3A C5A 122.63(18)
C2A C3A C5A 131.2(2)
N3A C6A N2A 108.51(14)
N3A C6A Y1A 92.10(11)
N2A C6A Y1A 94.71(10)
N3A C7A C8A 106.50(17)
N3A C7A C10A 122.09(18)
C8A C7A C10A 131.34(19)
C7A C8A C9A 106.59(18)
N4A C9A C8A 110.01(18)
N4A C9A C11A 121.50(19)
C8A C9A C11A 128.50(19)
Si1A C12A Y1A 130.63(10)
C17A C16A C20A 108.49(17)
C17A C16A C21A 125.31(18)
C20A C16A C21A 125.81(19)
C17A C16A Y1A 75.00(11)
C20A C16A Y1A 74.03(11)
C21A C16A Y1A 122.72(13)
C16A C17A C18A 107.71(17)
C16A C17A C22A 125.86(18)
C18A C17A C22A 125.89(19)
C16A C17A Y1A 74.65(11)
C18A C17A Y1A 73.81(11)
C22A C17A Y1A 123.93(13)
C19A C18A C17A 108.10(17)
C19A C18A C23A 125.08(18)
C17A C18A C23A 126.35(18)
C19A C18A Y1A 73.76(10)
C17A C18A Y1A 75.67(11)
C23A C18A Y1A 122.74(13)
C18A C19A C20A 108.08(16)
C18A C19A C24A 125.24(18)
C20A C19A C24A 126.60(18)
C18A C19A Y1A 75.45(10)
C20A C19A Y1A 75.49(10)
C24A C19A Y1A 117.78(13)
C16A C20A C19A 107.62(17)
C16A C20A C25A 126.30(18)
C19A C20A C25A 125.83(17)
C16A C20A Y1A 75.44(10)
C19A C20A Y1A 73.71(10)
C25A C20A Y1A 121.29(13)
O1SB Y1B C12B 89.78(7)
O1SB Y1B N4B 140.62(5)
C12B Y1B N4B 107.67(6)
O1SB Y1B C6B 86.80(6)
C12B Y1B C6B 138.14(7)
N4B Y1B C6B 56.48(6)
O1SB Y1B N1B 73.06(5)
C12B Y1B N1B 84.27(7)
N4B Y1B N1B 73.93(6)
C6B Y1B N1B 54.89(6)
O1SB Y1B C17' 101.68(7)
C12B Y1B C17' 134.24(8)
N4B Y1B C17' 91.06(6)
C6B Y1B C17' 87.10(7)
N1B Y1B C17' 141.49(7)
O1SB Y1B C16' 76.66(6)
C12B Y1B C16' 115.30(7)
N4B Y1B C16' 122.53(6)
C6B Y1B C16' 104.40(6)
N1B Y1B C16' 143.74(6)
C17' Y1B C16' 31.5
O1SB Y1B C18' 128.36(6)
C12B Y1B C18' 110.82(9)
N4B Y1B C18' 78.79(7)
C6B Y1B C18' 103.71(8)
N1B Y1B C18' 151.87(7)
C17' Y1B C18' 31.4
C16' Y1B C18' 51.7
O1SB Y1B C20' 85.78(7)
C12B Y1B C20' 86.09(7)
N4B Y1B C20' 129.29(7)
C6B Y1B C20' 135.06(6)
N1B Y1B C20' 156.72(7)
C17' Y1B C20' 51.5
C16' Y1B C20' 31.0
C18' Y1B C20' 51.2
O1SB Y1B C19' 116.30(7)
C12B Y1B C19' 83.63(9)
N4B Y1B C19' 100.86(8)
C6B Y1B C19' 134.41(8)
N1B Y1B C19' 164.63(6)
C17' Y1B C19' 51.45(5)
C16' Y1B C19' 51.2
C18' Y1B C19' 30.9
C20' Y1B C19' 30.7
O1SB Y1B C19B 103.23(7)
C12B Y1B C19B 89.59(7)
N4B Y1B C19B 111.68(7)
C6B Y1B C19B 131.74(6)
N1B Y1B C19B 172.80(6)
O1SB Y1B C20B 78.08(6)
C12B Y1B C20B 106.38(7)
N4B Y1B C20B 126.73(6)
C6B Y1B C20B 113.60(6)
N1B Y1B C20B 149.21(6)
C19B Y1B C20B 30.4
C12B Si1B C13B 116.33(14)
C12B Si1B C13' 105.24(13)
C12B Si1B C14' 116.1(2)
C13' Si1B C14' 100.0(3)
C12B Si1B C14B 111.22(13)
C13B Si1B C14B 110.3(2)
C12B Si1B C15' 112.04(18)
C13' Si1B C15' 99.6(2)
C14' Si1B C15' 120.13(16)
C12B Si1B C15B 112.17(15)
C13B Si1B C15B 108.35(14)
C14B Si1B C15B 96.8(2)
C1B N1B N2B 105.55(19)
C1B N1B Y1B 151.74(15)
N2B N1B Y1B 93.79(11)
C3B N2B N1B 111.19(19)
C3B N2B C6B 134.16(18)
N1B N2B C6B 114.19(16)
C7B N3B N4B 111.16(17)
C7B N3B C6B 134.81(17)
N4B N3B C6B 114.02(15)
C7B N3B Y1B 164.93(15)
N4B N3B Y1B 56.33(9)
C6B N3B Y1B 58.53(10)
C9B N4B N3B 105.91(16)
C9B N4B Y1B 156.13(14)
N3B N4B Y1B 96.38(11)
N1B C1B C2B 110.0(2)
N1B C1B C4B 120.6(3)
C2B C1B C4B 129.4(3)
C3B C2B C1B 106.9(2)
N2B C3B C2B 106.3(2)
N2B C3B C5B 121.8(3)
C2B C3B C5B 132.0(3)
N2B C6B N3B 108.87(15)
N2B C6B Y1B 94.30(11)
N3B C6B Y1B 92.00(11)
N3B C7B C8B 106.35(19)
N3B C7B C10B 122.4(2)
C8B C7B C10B 131.2(2)
C7B C8B C9B 106.45(19)
N4B C9B C8B 110.12(18)
N4B C9B C11B 120.42(19)
C8B C9B C11B 129.5(2)
O1SB C1SB C2SB 105.34(19)
C3SB C2SB C1SB 104.5(3)
C2SB C3SB C4SB 106.3(3)
O1SB C4SB C3SB 107.8(2)
Si1B C12B Y1B 132.64(12)
C17B C16B C20B 108.0
C17B C16B C21B 124.5(2)
C20B C16B C21B 127.3(2)
C17B C16B Y1B 75.41(10)
C20B C16B Y1B 73.77(9)
C21B C16B Y1B 120.3(2)
C16B C17B C18B 108.0
C16B C17B C22B 123.5(3)
C18B C17B C22B 128.3(3)
C16B C17B Y1B 74.58(9)
C18B C17B Y1B 74.11(8)
C22B C17B Y1B 121.0(2)
C17B C18B C19B 108.0
C17B C18B C23B 125.3(2)
C19B C18B C23B 126.4(2)
C17B C18B Y1B 75.82(7)
C19B C18B Y1B 73.89(10)
C23B C18B Y1B 121.0(2)
C20B C19B C18B 108.0
C20B C19B C24B 125.7(3)
C18B C19B C24B 126.0(3)
C20B C19B Y1B 75.06(8)
C18B C19B Y1B 75.78(11)
C24B C19B Y1B 120.7(2)
C19B C20B C16B 108.0
C19B C20B C25B 126.5(2)
C16B C20B C25B 125.2(2)
C19B C20B Y1B 74.51(8)
C16B C20B Y1B 76.00(9)
C25B C20B Y1B 120.2(2)
C20' C16' C17' 108.0
C20' C16' C21' 126.0(3)
C17' C16' C21' 125.5(3)
C20' C16' Y1B 76.45(10)
C17' C16' Y1B 73.26(12)
C21' C16' Y1B 122.5(3)
C18' C17' C16' 108.0
C18' C17' C22' 123.0(3)
C16' C17' C22' 128.6(3)
C18' C17' Y1B 75.64(9)
C16' C17' Y1B 75.27(11)
C22' C17' Y1B 121.1(3)
C19' C18' C17' 108.0
C19' C18' C23' 123.8(3)
C17' C18' C23' 127.2(3)
C19' C18' Y1B 76.35(10)
C17' C18' Y1B 72.95(8)
C23' C18' Y1B 125.5(3)
C18' C19' C20' 108.0
C18' C19' C24' 129.7(3)
C20' C19' C24' 121.9(3)
C18' C19' Y1B 72.73(11)
C20' C19' Y1B 74.45(10)
C24' C19' Y1B 124.3(3)
C16' C20' C19' 108.0
C16' C20' C25' 126.0(3)
C19' C20' C25' 125.7(3)
C16' C20' Y1B 72.55(9)
C19' C20' Y1B 74.86(10)
C25' C20' Y1B 123.2(3)
C4SA O1SA C1SA 105.07(15)
C4SA O1SA Y1A 122.60(11)
C1SA O1SA Y1A 127.46(11)
O1SA C1SA C2SA 106.08(18)
C1SA C2SA C3SA 105.62(18)
C4SA C3SA C2SA 103.69(18)
O1SA C4SA C3SA 104.44(15)
C1SB O1SB C4SB 107.50(18)
C1SB O1SB Y1B 122.81(13)
C4SB O1SB Y1B 127.94(13)

loop_
_geom_bond_atom_site_label_1
_geom_bond_atom_site_label_2
_geom_bond_distance
Y1A O1SA 2.4315(13)
Y1A C12A 2.4619(18)
Y1A N4A 2.5134(16)
Y1A C6A 2.5349(19)
Y1A N1A 2.5708(17)
Y1A C19A 2.6585(17)
Y1A C18A 2.6801(18)
Y1A C20A 2.6814(18)
Y1A C16A 2.6995(19)
Y1A C17A 2.7039(19)
Y1A N3A 2.9706(16)
Si1A C12A 1.8313(19)
Si1A C14A 1.880(2)
Si1A C13A 1.888(3)
Si1A C15A 1.890(2)
N1A C1A 1.338(3)
N1A N2A 1.368(2)
N2A C3A 1.355(3)
N2A C6A 1.460(2)
N3A C7A 1.357(2)
N3A N4A 1.372(2)
N3A C6A 1.459(2)
N4A C9A 1.346(3)
C1A C2A 1.399(3)
C1A C4A 1.495(3)
C2A C3A 1.380(3)
C3A C5A 1.490(3)
C7A C8A 1.377(3)
C7A C10A 1.491(3)
C8A C9A 1.401(3)
C9A C11A 1.493(3)
C16A C17A 1.414(3)
C16A C20A 1.417(3)
C16A C21A 1.512(3)
C17A C18A 1.417(3)
C17A C22A 1.504(3)
C18A C19A 1.417(3)
C18A C23A 1.504(3)
C19A C20A 1.418(3)
C19A C24A 1.508(3)
C20A C25A 1.508(3)
Y1B O1SB 2.4255(15)
Y1B C12B 2.445(2)
Y1B N4B 2.4862(17)
Y1B C6B 2.534(2)
Y1B N1B 2.6007(18)
Y1B C17' 2.604(3)
Y1B C16' 2.630(2)
Y1B C18' 2.639(4)
Y1B C20' 2.680(3)
Y1B C19' 2.686(3)
Y1B C19B 2.701(3)
Y1B C20B 2.709(3)
Si1B C12B 1.829(2)
Si1B C13B 1.8561(19)
Si1B C13' 1.857(2)
Si1B C14' 1.8794(15)
Si1B C14B 1.8794(15)
Si1B C15' 1.9140(16)
Si1B C15B 1.9155(15)
N1B C1B 1.345(3)
N1B N2B 1.363(2)
N2B C3B 1.361(3)
N2B C6B 1.456(3)
N3B C7B 1.358(3)
N3B N4B 1.370(2)
N3B C6B 1.462(3)
N4B C9B 1.337(3)
C1B C2B 1.388(4)
C1B C4B 1.503(4)
C2B C3B 1.370(4)
C3B C5B 1.496(4)
C7B C8B 1.382(3)
C7B C10B 1.496(3)
C8B C9B 1.398(3)
C9B C11B 1.501(3)
C1SB O1SB 1.439(3)
C1SB C2SB 1.493(4)
C2SB C3SB 1.457(5)
C3SB C4SB 1.458(5)
C4SB O1SB 1.449(3)
C16B C17B 1.4200
C16B C20B 1.4200
C16B C21B 1.506(4)
C17B C18B 1.4200
C17B C22B 1.504(4)
C18B C19B 1.4200
C18B C23B 1.502(4)
C19B C20B 1.4200
C19B C24B 1.495(4)
C20B C25B 1.503(4)
C16' C20' 1.4200
C16' C17' 1.4200
C16' C21' 1.504(4)
C17' C18' 1.4200
C17' C22' 1.496(4)
C18' C19' 1.4200
C18' C23' 1.503(4)
C19' C20' 1.4200
C19' C24' 1.502(4)
C20' C25' 1.503(4)
O1SA C4SA 1.449(2)
O1SA C1SA 1.451(2)
C1SA C2SA 1.505(3)
C2SA C3SA 1.526(3)
C3SA C4SA 1.521(3)
